data_7119683
loop_
_publ_author_name
'Osiak, Jaroslaw G.'
'Setzer, Tobias'
'Jones, Peter G.'
'Lennartz, Christian'
'Dreuw, Andreas'
'Kowalsky, Wolfgang'
'Johannes, Hans-Hermann'

_publ_section_title
;
 Twist it! The acid-dependent isomerization of homoleptic carbenic
 iridium(iii) complexes.
;
_journal_issue 23
_journal_name_full 'Chemical communications (Cambridge, England)'
_journal_page_first 3295
_journal_page_last 3298
_journal_paper_doi 10.1039/c7cc00697g
_journal_volume 53
_journal_year 2017
_chemical_formula_sum 'C50 H49 Ir N6 O2'
_chemical_formula_weight 958.15
_chemical_name_systematic
;
 ?
;
_space_group_IT_number 14
_symmetry_cell_setting monoclinic
_symmetry_space_group_name_Hall '-P 2ybc'
_symmetry_space_group_name_H-M 'P 1 21/c 1'
_atom_sites_solution_hydrogens geom
_atom_sites_solution_primary direct
_atom_sites_solution_secondary difmap
_audit_creation_method SHELXL-97
_audit_update_record
;
2016-11-11 deposited with the CCDC.
2017-02-20 downloaded from the CCDC.
;
_cell_angle_alpha 90.00
_cell_angle_beta 110.919(2)
_cell_angle_gamma 90.00
_cell_formula_units_Z 4
_cell_length_a 13.0020(3)
_cell_length_b 18.8143(3)
_cell_length_c 17.6588(4)
_cell_measurement_reflns_used 53966
_cell_measurement_temperature 100(2)
_cell_measurement_theta_max 30.7410
_cell_measurement_theta_min 2.6130
_cell_volume 4035.03(16)
_computing_cell_refinement
;
CrysAlisPro, Agilent Technologies,
Version 1.171.37.35 (release 13-08-2014 CrysAlis171 .NET)
(compiled Aug 13 2014,18:06:01)
;
_computing_data_collection
;
CrysAlisPro, Agilent Technologies,
Version 1.171.37.35 (release 13-08-2014 CrysAlis171 .NET)
(compiled Aug 13 2014,18:06:01)
;
_computing_data_reduction
;
CrysAlisPro, Agilent Technologies,
Version 1.171.37.35 (release 13-08-2014 CrysAlis171 .NET)
(compiled Aug 13 2014,18:06:01)
;
_computing_molecular_graphics 'Siemens XP'
_computing_publication_material SHELXL-97
_computing_structure_refinement 'SHELXL-97 (Sheldrick, 1997)'
_computing_structure_solution 'SHELXS-97 (Sheldrick, 1990)'
_diffrn_ambient_temperature 100(2)
_diffrn_detector_area_resol_mean 16.1419
_diffrn_measured_fraction_theta_full 0.997
_diffrn_measured_fraction_theta_max 0.959
_diffrn_measurement_device_type 'Oxford Diffraction Xcalibur, Eos'
_diffrn_measurement_method '\w scans'
_diffrn_radiation_monochromator graphite
_diffrn_radiation_type MoK\a
_diffrn_radiation_wavelength 0.71073
_diffrn_reflns_av_R_equivalents 0.0530
_diffrn_reflns_av_sigmaI/netI 0.0244
_diffrn_reflns_limit_h_max 18
_diffrn_reflns_limit_h_min -18
_diffrn_reflns_limit_k_max 27
_diffrn_reflns_limit_k_min -27
_diffrn_reflns_limit_l_max 24
_diffrn_reflns_limit_l_min -25
_diffrn_reflns_number 212736
_diffrn_reflns_theta_full 30.00
_diffrn_reflns_theta_max 31.12
_diffrn_reflns_theta_min 2.44
_diffrn_source 'Enhance (Mo) X-ray Source'
_exptl_absorpt_coefficient_mu 3.359
_exptl_absorpt_correction_T_max 1.00000
_exptl_absorpt_correction_T_min 0.71537
_exptl_absorpt_correction_type multi-scan
_exptl_absorpt_process_details
;
CrysAlisPro, Agilent Technologies,
Version 1.171.37.35 (release 13-08-2014 CrysAlis171 .NET)
(compiled Aug 13 2014,18:06:01)
;
_exptl_crystal_colour colourless
_exptl_crystal_density_diffrn 1.577
_exptl_crystal_density_meas ?
_exptl_crystal_density_method 'not measured'
_exptl_crystal_description prism
_exptl_crystal_F_000 1936
_exptl_crystal_size_max 0.40
_exptl_crystal_size_mid 0.15
_exptl_crystal_size_min 0.10
_refine_diff_density_max 2.351
_refine_diff_density_min -1.121
_refine_diff_density_rms 0.115
_refine_ls_extinction_method none
_refine_ls_goodness_of_fit_ref 1.149
_refine_ls_hydrogen_treatment constr
_refine_ls_matrix_type full
_refine_ls_number_parameters 535
_refine_ls_number_reflns 12464
_refine_ls_number_restraints 0
_refine_ls_restrained_S_all 1.149
_refine_ls_R_factor_all 0.0341
_refine_ls_R_factor_gt 0.0270
_refine_ls_shift/su_max 0.002
_refine_ls_shift/su_mean 0.000
_refine_ls_structure_factor_coef Fsqd
_refine_ls_weighting_details 'calc w=1/[\s^2^(Fo^2^)+(0.0154P)^2^+8.4706P] where P=(Fo^2^+2Fc^2^)/3'
_refine_ls_weighting_scheme calc
_refine_ls_wR_factor_gt 0.0563
_refine_ls_wR_factor_ref 0.0585
_reflns_number_gt 11094
_reflns_number_total 12464
_reflns_threshold_expression >2sigma(I)
_cod_data_source_file c7cc00697g3.cif
_cod_data_source_block iriflu
_cod_depositor_comments
;
The following automatic conversions were performed:

'_exptl_crystal_density_meas' value 'not measured' was changed to '?'
- the value is perceived as not measured.

Automatic conversion script
Id: cif_fix_values 4268 2015-11-12 08:31:59Z antanas 

 Adding full bibliography for 7119683--7119685.cif.
;
_cod_original_cell_volume 4035.02(15)
_cod_original_sg_symbol_H-M 'P 21/c'
_cod_database_code 7119683

loop_
_symmetry_equiv_pos_as_xyz
'x, y, z'
'-x, y+1/2, -z+1/2'
'-x, -y, -z'
'x, -y-1/2, z-1/2'

loop_
_atom_site_label
_atom_site_type_symbol
_atom_site_fract_x
_atom_site_fract_y
_atom_site_fract_z
_atom_site_U_iso_or_equiv
_atom_site_adp_type
_atom_site_occupancy
_atom_site_symmetry_multiplicity
_atom_site_calc_flag
_atom_site_refinement_flags
Ir1 Ir 0.685176(7) 0.239021(4) 0.492303(5) 0.00966(3) Uani 1 1 d .
N1 N 0.58663(18) 0.11471(11) 0.56838(13) 0.0156(4) Uani 1 1 d .
N2 N 0.48323(17) 0.15484(11) 0.44993(12) 0.0142(4) Uani 1 1 d .
N3 N 0.88169(17) 0.22293(11) 0.66180(12) 0.0138(4) Uani 1 1 d .
N4 N 0.89749(16) 0.16629(10) 0.55873(12) 0.0125(4) Uani 1 1 d .
N5 N 0.57218(16) 0.33441(10) 0.59014(12) 0.0120(4) Uani 1 1 d .
N6 N 0.66681(16) 0.38963(10) 0.52856(12) 0.0112(4) Uani 1 1 d .
C1 C 0.5854(2) 0.16220(12) 0.50986(14) 0.0134(4) Uani 1 1 d .
C2 C 0.4853(2) 0.08056(13) 0.54839(16) 0.0173(5) Uani 1 1 d .
C3 C 0.4474(2) 0.03143(14) 0.59167(18) 0.0231(5) Uani 1 1 d .
H3 H 0.4936 0.0148 0.6435 0.028 Uiso 1 1 calc R
C4 C 0.3402(3) 0.00795(15) 0.55621(19) 0.0278(6) Uani 1 1 d .
H4 H 0.3115 -0.0250 0.5843 0.033 Uiso 1 1 calc R
C5 C 0.2735(2) 0.03200(15) 0.4797(2) 0.0268(6) Uani 1 1 d .
H5 H 0.2003 0.0146 0.4567 0.032 Uiso 1 1 calc R
C6 C 0.3109(2) 0.08075(14) 0.43618(18) 0.0224(5) Uani 1 1 d .
H6 H 0.2649 0.0966 0.3840 0.027 Uiso 1 1 calc R
C7 C 0.4183(2) 0.10541(13) 0.47210(16) 0.0168(5) Uani 1 1 d .
C8 C 0.4594(2) 0.20118(12) 0.38174(14) 0.0138(4) Uani 1 1 d .
C9 C 0.54437(19) 0.25014(12) 0.38917(14) 0.0122(4) Uani 1 1 d .
C10 C 0.5241(2) 0.29703(12) 0.32386(14) 0.0137(4) Uani 1 1 d .
H10 H 0.5791 0.3307 0.3251 0.016 Uiso 1 1 calc R
C11 C 0.4260(2) 0.29609(13) 0.25700(14) 0.0166(5) Uani 1 1 d .
H11 H 0.4144 0.3296 0.2145 0.020 Uiso 1 1 calc R
C12 C 0.3455(2) 0.24634(14) 0.25242(15) 0.0200(5) Uani 1 1 d .
H12 H 0.2790 0.2455 0.2066 0.024 Uiso 1 1 calc R
C13 C 0.3622(2) 0.19767(14) 0.31496(15) 0.0190(5) Uani 1 1 d .
H13 H 0.3081 0.1627 0.3121 0.023 Uiso 1 1 calc R
C14 C 0.6766(2) 0.10313(15) 0.64460(16) 0.0240(6) Uani 1 1 d .
H14A H 0.7454 0.1203 0.6402 0.036 Uiso 1 1 calc R
H14B H 0.6831 0.0522 0.6573 0.036 Uiso 1 1 calc R
H14C H 0.6622 0.1291 0.6879 0.036 Uiso 1 1 calc R
C15 C 0.82896(19) 0.21178(12) 0.58064(14) 0.0129(4) Uani 1 1 d .
C16 C 0.97916(19) 0.18423(12) 0.69128(14) 0.0139(4) Uani 1 1 d .
C17 C 1.0551(2) 0.17830(13) 0.76957(15) 0.0176(5) Uani 1 1 d .
H17 H 1.0455 0.2026 0.8137 0.021 Uiso 1 1 calc R
C18 C 1.1463(2) 0.13499(14) 0.78054(16) 0.0201(5) Uani 1 1 d .
H18 H 1.2004 0.1296 0.8332 0.024 Uiso 1 1 calc R
C19 C 1.1588(2) 0.09952(14) 0.71515(16) 0.0202(5) Uani 1 1 d .
H19 H 1.2220 0.0705 0.7244 0.024 Uiso 1 1 calc R
C20 C 1.0824(2) 0.10501(13) 0.63694(15) 0.0169(5) Uani 1 1 d .
H20 H 1.0921 0.0805 0.5930 0.020 Uiso 1 1 calc R
C21 C 0.99067(19) 0.14807(12) 0.62554(14) 0.0133(4) Uani 1 1 d .
C22 C 0.85873(19) 0.14381(12) 0.47617(14) 0.0124(4) Uani 1 1 d .
C23 C 0.75270(19) 0.16963(12) 0.43110(14) 0.0113(4) Uani 1 1 d .
C24 C 0.7108(2) 0.14830(12) 0.34990(14) 0.0140(4) Uani 1 1 d .
H24 H 0.6393 0.1639 0.3168 0.017 Uiso 1 1 calc R
C25 C 0.7697(2) 0.10502(13) 0.31561(14) 0.0155(4) Uani 1 1 d .
H25 H 0.7378 0.0908 0.2605 0.019 Uiso 1 1 calc R
C26 C 0.8750(2) 0.08282(13) 0.36227(15) 0.0180(5) Uani 1 1 d .
H26 H 0.9161 0.0544 0.3386 0.022 Uiso 1 1 calc R
C27 C 0.9208(2) 0.10194(13) 0.44353(15) 0.0175(5) Uani 1 1 d .
H27 H 0.9928 0.0868 0.4760 0.021 Uiso 1 1 calc R
C28 C 0.8408(2) 0.26645(15) 0.71290(15) 0.0208(5) Uani 1 1 d .
H28A H 0.7774 0.2942 0.6788 0.031 Uiso 1 1 calc R
H28B H 0.8991 0.2987 0.7453 0.031 Uiso 1 1 calc R
H28C H 0.8183 0.2358 0.7491 0.031 Uiso 1 1 calc R
C29 C 0.63471(18) 0.32277(12) 0.54392(13) 0.0107(4) Uani 1 1 d .
C30 C 0.56526(19) 0.40652(12) 0.60513(14) 0.0124(4) Uani 1 1 d .
C31 C 0.5112(2) 0.44119(14) 0.64966(15) 0.0164(5) Uani 1 1 d .
H31 H 0.4699 0.4159 0.6757 0.020 Uiso 1 1 calc R
C32 C 0.5207(2) 0.51483(14) 0.65412(15) 0.0185(5) Uani 1 1 d .
H32 H 0.4851 0.5407 0.6839 0.022 Uiso 1 1 calc R
C33 C 0.5818(2) 0.55136(13) 0.61571(15) 0.0170(5) Uani 1 1 d .
H33 H 0.5868 0.6017 0.6202 0.020 Uiso 1 1 calc R
C34 C 0.6355(2) 0.51646(13) 0.57117(15) 0.0147(4) Uani 1 1 d .
H34 H 0.6768 0.5419 0.5452 0.018 Uiso 1 1 calc R
C35 C 0.62626(18) 0.44252(12) 0.56603(14) 0.0121(4) Uani 1 1 d .
C36 C 0.73323(18) 0.39231(12) 0.47942(14) 0.0119(4) Uani 1 1 d .
C37 C 0.75846(18) 0.32467(12) 0.45691(13) 0.0115(4) Uani 1 1 d .
C38 C 0.8260(2) 0.32487(13) 0.40992(15) 0.0156(4) Uani 1 1 d .
H38 H 0.8469 0.2808 0.3934 0.019 Uiso 1 1 calc R
C39 C 0.8631(2) 0.38763(14) 0.38691(17) 0.0210(5) Uani 1 1 d .
H39 H 0.9088 0.3857 0.3553 0.025 Uiso 1 1 calc R
C40 C 0.8341(2) 0.45297(14) 0.40963(18) 0.0229(5) Uani 1 1 d .
H40 H 0.8592 0.4956 0.3933 0.028 Uiso 1 1 calc R
C41 C 0.7680(2) 0.45575(13) 0.45633(16) 0.0178(5) Uani 1 1 d .
H41 H 0.7470 0.5001 0.4721 0.021 Uiso 1 1 calc R
C42 C 0.5242(2) 0.28035(14) 0.62631(16) 0.0184(5) Uani 1 1 d .
H42A H 0.5236 0.2346 0.5996 0.028 Uiso 1 1 calc R
H42B H 0.4486 0.2939 0.6195 0.028 Uiso 1 1 calc R
H42C H 0.5680 0.2762 0.6842 0.028 Uiso 1 1 calc R
O81 O 0.08919(19) 0.08862(13) 0.27291(13) 0.0361(5) Uani 1 1 d .
C82 C 0.0528(2) 0.01812(15) 0.24577(17) 0.0248(6) Uani 1 1 d .
H82A H 0.0311 -0.0077 0.2866 0.030 Uiso 1 1 calc R
H82B H 0.1114 -0.0090 0.2350 0.030 Uiso 1 1 calc R
C83 C -0.0455(2) 0.02936(15) 0.16832(17) 0.0239(5) Uani 1 1 d .
H83A H -0.1145 0.0332 0.1798 0.029 Uiso 1 1 calc R
H83B H -0.0527 -0.0101 0.1297 0.029 Uiso 1 1 calc R
C84 C -0.0190(2) 0.09972(15) 0.13479(18) 0.0248(6) Uani 1 1 d .
H84A H -0.0043 0.0917 0.0842 0.030 Uiso 1 1 calc R
H84B H -0.0805 0.1339 0.1239 0.030 Uiso 1 1 calc R
C85 C 0.0839(2) 0.12642(16) 0.20256(18) 0.0273(6) Uani 1 1 d .
H85A H 0.1504 0.1172 0.1891 0.033 Uiso 1 1 calc R
H85B H 0.0786 0.1781 0.2108 0.033 Uiso 1 1 calc R
O91 O 1.2463(2) 0.16420(13) 0.98310(16) 0.0425(6) Uani 1 1 d .
C92 C 1.1732(3) 0.15494(17) 1.0258(2) 0.0351(7) Uani 1 1 d .
H92A H 1.2140 0.1388 1.0819 0.042 Uiso 1 1 calc R
H92B H 1.1166 0.1189 0.9985 0.042 Uiso 1 1 calc R
C93 C 1.1194(3) 0.22626(16) 1.0266(2) 0.0299(6) Uani 1 1 d .
H93A H 1.1063 0.2337 1.0779 0.036 Uiso 1 1 calc R
H93B H 1.0488 0.2309 0.9804 0.036 Uiso 1 1 calc R
C94 C 1.2064(3) 0.27821(18) 1.0187(2) 0.0367(7) Uani 1 1 d .
H94A H 1.1720 0.3229 0.9918 0.044 Uiso 1 1 calc R
H94B H 1.2622 0.2896 1.0724 0.044 Uiso 1 1 calc R
C95 C 1.2563(3) 0.23781(17) 0.96759(19) 0.0306(6) Uani 1 1 d .
H95A H 1.2170 0.2485 0.9095 0.037 Uiso 1 1 calc R
H95B H 1.3348 0.2509 0.9820 0.037 Uiso 1 1 calc R

loop_
_atom_site_aniso_label
_atom_site_aniso_U_11
_atom_site_aniso_U_22
_atom_site_aniso_U_33
_atom_site_aniso_U_23
_atom_site_aniso_U_13
_atom_site_aniso_U_12
Ir1 0.01210(4) 0.00810(4) 0.00953(4) 0.00009(3) 0.00477(3) 0.00048(3)
N1 0.0202(10) 0.0114(9) 0.0167(10) 0.0023(7) 0.0084(8) -0.0014(8)
N2 0.0163(9) 0.0109(9) 0.0162(10) -0.0001(7) 0.0069(8) -0.0012(7)
N3 0.0162(9) 0.0132(9) 0.0116(9) -0.0001(7) 0.0043(7) 0.0011(7)
N4 0.0137(9) 0.0114(9) 0.0127(9) 0.0008(7) 0.0052(7) 0.0010(7)
N5 0.0136(9) 0.0115(9) 0.0131(9) -0.0002(7) 0.0072(7) 0.0007(7)
N6 0.0127(9) 0.0100(9) 0.0127(9) -0.0013(7) 0.0069(7) 0.0009(7)
C1 0.0175(11) 0.0098(10) 0.0150(11) -0.0003(8) 0.0085(9) 0.0017(8)
C2 0.0198(12) 0.0128(11) 0.0232(12) 0.0000(9) 0.0124(10) -0.0022(9)
C3 0.0317(15) 0.0151(12) 0.0279(14) 0.0044(10) 0.0174(12) -0.0008(10)
C4 0.0381(16) 0.0150(12) 0.0392(16) 0.0010(11) 0.0248(14) -0.0081(11)
C5 0.0234(13) 0.0179(13) 0.0436(17) -0.0013(12) 0.0174(13) -0.0070(10)
C6 0.0219(13) 0.0158(12) 0.0315(14) -0.0015(10) 0.0121(11) -0.0047(10)
C7 0.0208(12) 0.0104(11) 0.0233(12) -0.0002(9) 0.0129(10) -0.0024(9)
C8 0.0162(11) 0.0111(11) 0.0152(11) 0.0001(8) 0.0071(9) 0.0011(8)
C9 0.0149(10) 0.0101(11) 0.0142(10) -0.0023(8) 0.0083(8) 0.0012(8)
C10 0.0167(11) 0.0106(11) 0.0147(11) -0.0004(8) 0.0069(9) 0.0021(8)
C11 0.0203(12) 0.0168(12) 0.0134(11) 0.0012(8) 0.0069(9) 0.0060(9)
C12 0.0173(11) 0.0255(14) 0.0144(11) -0.0010(9) 0.0020(9) 0.0022(10)
C13 0.0159(11) 0.0216(13) 0.0191(12) -0.0016(9) 0.0056(9) -0.0029(9)
C14 0.0299(14) 0.0195(13) 0.0198(13) 0.0066(10) 0.0054(11) -0.0025(11)
C15 0.0164(11) 0.0101(10) 0.0136(10) -0.0009(8) 0.0073(8) -0.0019(8)
C16 0.0149(11) 0.0109(11) 0.0157(11) 0.0014(8) 0.0052(9) -0.0003(8)
C17 0.0203(12) 0.0168(12) 0.0137(11) -0.0001(9) 0.0038(9) -0.0024(9)
C18 0.0173(12) 0.0184(12) 0.0194(12) 0.0026(9) 0.0000(9) -0.0009(9)
C19 0.0159(11) 0.0159(12) 0.0256(13) 0.0038(10) 0.0035(10) 0.0027(9)
C20 0.0157(11) 0.0146(11) 0.0201(12) 0.0006(9) 0.0060(9) 0.0011(9)
C21 0.0150(11) 0.0099(10) 0.0145(11) 0.0006(8) 0.0046(9) -0.0020(8)
C22 0.0162(11) 0.0107(10) 0.0116(10) 0.0000(8) 0.0067(8) -0.0009(8)
C23 0.0146(10) 0.0074(10) 0.0139(10) 0.0008(8) 0.0076(8) 0.0012(8)
C24 0.0180(11) 0.0113(10) 0.0134(10) 0.0013(8) 0.0063(9) 0.0005(8)
C25 0.0229(12) 0.0133(11) 0.0119(10) -0.0017(8) 0.0084(9) -0.0018(9)
C26 0.0229(12) 0.0156(12) 0.0196(12) -0.0023(9) 0.0124(10) 0.0049(9)
C27 0.0173(11) 0.0172(12) 0.0187(12) -0.0014(9) 0.0071(9) 0.0032(9)
C28 0.0237(13) 0.0242(13) 0.0140(11) -0.0030(9) 0.0061(10) 0.0061(10)
C29 0.0101(10) 0.0118(10) 0.0102(10) 0.0003(8) 0.0037(8) 0.0016(8)
C30 0.0116(10) 0.0129(11) 0.0124(10) -0.0012(8) 0.0036(8) 0.0014(8)
C31 0.0142(11) 0.0208(12) 0.0161(11) -0.0017(9) 0.0080(9) 0.0040(9)
C32 0.0175(12) 0.0205(12) 0.0175(12) -0.0056(9) 0.0063(9) 0.0053(9)
C33 0.0174(11) 0.0133(11) 0.0184(12) -0.0049(9) 0.0040(9) 0.0027(9)
C34 0.0149(11) 0.0117(11) 0.0177(11) -0.0031(8) 0.0060(9) 0.0004(8)
C35 0.0109(10) 0.0131(11) 0.0121(10) -0.0022(8) 0.0038(8) 0.0027(8)
C36 0.0103(10) 0.0137(11) 0.0124(10) -0.0003(8) 0.0051(8) -0.0003(8)
C37 0.0119(10) 0.0111(10) 0.0115(10) -0.0001(8) 0.0041(8) -0.0011(8)
C38 0.0197(11) 0.0132(11) 0.0172(11) -0.0016(8) 0.0106(9) 0.0004(9)
C39 0.0256(13) 0.0180(12) 0.0280(14) -0.0008(10) 0.0203(11) -0.0023(10)
C40 0.0318(14) 0.0122(12) 0.0331(15) 0.0007(10) 0.0219(12) -0.0039(10)
C41 0.0226(12) 0.0110(11) 0.0234(12) -0.0010(9) 0.0128(10) -0.0006(9)
C42 0.0222(12) 0.0174(12) 0.0211(12) 0.0003(9) 0.0142(10) -0.0030(9)
O81 0.0360(13) 0.0420(14) 0.0278(11) -0.0044(10) 0.0084(10) -0.0023(10)
C82 0.0277(14) 0.0254(14) 0.0234(13) 0.0033(11) 0.0118(11) 0.0043(11)
C83 0.0210(13) 0.0223(13) 0.0276(14) 0.0001(11) 0.0079(11) -0.0026(10)
C84 0.0211(13) 0.0198(13) 0.0288(14) 0.0013(10) 0.0033(11) -0.0003(10)
C85 0.0223(13) 0.0249(14) 0.0304(15) -0.0005(11) 0.0040(11) -0.0036(11)
O91 0.0617(17) 0.0298(13) 0.0535(15) 0.0026(11) 0.0418(14) 0.0069(11)
C92 0.0438(19) 0.0216(15) 0.051(2) 0.0001(13) 0.0302(16) 0.0004(13)
C93 0.0280(15) 0.0225(15) 0.0404(17) -0.0029(12) 0.0136(13) 0.0009(11)
C94 0.049(2) 0.0252(16) 0.0408(18) -0.0011(13) 0.0226(16) -0.0062(14)
C95 0.0308(15) 0.0361(16) 0.0247(14) -0.0017(12) 0.0097(12) -0.0080(13)

loop_
_atom_type_symbol
_atom_type_description
_atom_type_scat_dispersion_real
_atom_type_scat_dispersion_imag
_atom_type_scat_source
C C 0.0033 0.0016 'International Tables Vol C Tables 4.2.6.8 and 6.1.1.4'
H H 0.0000 0.0000 'International Tables Vol C Tables 4.2.6.8 and 6.1.1.4'
N N 0.0061 0.0033 'International Tables Vol C Tables 4.2.6.8 and 6.1.1.4'
Ir Ir -1.4442 7.9887 'International Tables Vol C Tables 4.2.6.8 and 6.1.1.4'
O O 0.0106 0.0060 'International Tables Vol C Tables 4.2.6.8 and 6.1.1.4'

loop_
_geom_angle_atom_site_label_1
_geom_angle_atom_site_label_2
_geom_angle_atom_site_label_3
_geom_angle
C15 Ir1 C1 99.54(9)
C15 Ir1 C29 101.92(9)
C1 Ir1 C29 98.97(9)
C15 Ir1 C37 91.81(9)
C1 Ir1 C37 168.64(9)
C29 Ir1 C37 77.93(9)
C15 Ir1 C23 78.27(9)
C1 Ir1 C23 92.49(9)
C29 Ir1 C23 168.30(9)
C37 Ir1 C23 90.37(9)
C15 Ir1 C9 168.62(9)
C1 Ir1 C9 78.22(9)
C29 Ir1 C9 89.46(8)
C37 Ir1 C9 90.77(9)
C23 Ir1 C9 90.63(9)
C1 N1 C2 110.9(2)
C1 N1 C14 126.1(2)
C2 N1 C14 122.9(2)
C1 N2 C7 111.3(2)
C1 N2 C8 116.4(2)
C7 N2 C8 132.0(2)
C15 N3 C16 111.2(2)
C15 N3 C28 125.5(2)
C16 N3 C28 123.3(2)
C15 N4 C21 111.42(19)
C15 N4 C22 116.14(19)
C21 N4 C22 132.3(2)
C29 N5 C30 111.36(19)
C29 N5 C42 126.4(2)
C30 N5 C42 122.09(19)
C29 N6 C35 111.31(18)
C29 N6 C36 116.25(18)
C35 N6 C36 132.4(2)
N1 C1 N2 105.3(2)
N1 C1 Ir1 138.18(18)
N2 C1 Ir1 116.47(16)
N1 C2 C3 130.8(2)
N1 C2 C7 107.3(2)
C3 C2 C7 121.9(2)
C4 C3 C2 117.4(3)
C3 C4 C5 120.9(3)
C6 C5 C4 122.0(3)
C5 C6 C7 117.4(3)
C6 C7 C2 120.4(2)
C6 C7 N2 134.4(2)
C2 C7 N2 105.1(2)
C13 C8 C9 123.8(2)
C13 C8 N2 123.0(2)
C9 C8 N2 113.2(2)
C10 C9 C8 115.1(2)
C10 C9 Ir1 129.23(17)
C8 C9 Ir1 115.56(16)
C11 C10 C9 122.4(2)
C12 C11 C10 120.1(2)
C11 C12 C13 119.9(2)
C8 C13 C12 118.6(2)
N3 C15 N4 104.8(2)
N3 C15 Ir1 138.43(18)
N4 C15 Ir1 116.70(16)
C17 C16 N3 130.1(2)
C17 C16 C21 122.6(2)
N3 C16 C21 107.3(2)
C16 C17 C18 116.9(2)
C19 C18 C17 120.7(2)
C20 C19 C18 122.4(2)
C19 C20 C21 117.3(2)
C20 C21 N4 134.6(2)
C20 C21 C16 120.1(2)
N4 C21 C16 105.3(2)
C27 C22 C23 123.8(2)
C27 C22 N4 123.1(2)
C23 C22 N4 113.1(2)
C24 C23 C22 115.1(2)
C24 C23 Ir1 129.11(17)
C22 C23 Ir1 115.62(16)
C25 C24 C23 122.6(2)
C26 C25 C24 119.8(2)
C25 C26 C27 120.2(2)
C26 C27 C22 118.4(2)
N5 C29 N6 104.98(19)
N5 C29 Ir1 138.45(17)
N6 C29 Ir1 116.54(15)
C31 C30 N5 130.2(2)
C31 C30 C35 122.9(2)
N5 C30 C35 106.96(19)
C30 C31 C32 116.5(2)
C31 C32 C33 121.2(2)
C34 C33 C32 122.0(2)
C33 C34 C35 117.3(2)
C34 C35 N6 134.6(2)
C34 C35 C30 120.1(2)
N6 C35 C30 105.4(2)
C41 C36 C37 124.2(2)
C41 C36 N6 122.7(2)
C37 C36 N6 113.1(2)
C36 C37 C38 114.9(2)
C36 C37 Ir1 116.00(16)
C38 C37 Ir1 128.98(17)
C39 C38 C37 122.0(2)
C40 C39 C38 120.6(2)
C39 C40 C41 119.7(2)
C40 C41 C36 118.5(2)
C85 O81 C82 105.4(2)
O81 C82 C83 104.1(2)
C82 C83 C84 103.6(2)
C85 C84 C83 103.6(2)
O81 C85 C84 106.1(2)
C92 O91 C95 110.2(2)
O91 C92 C93 107.2(3)
C92 C93 C94 101.8(3)
C95 C94 C93 102.9(3)
O91 C95 C94 106.8(2)

loop_
_geom_bond_atom_site_label_1
_geom_bond_atom_site_label_2
_geom_bond_distance
Ir1 C15 2.027(2)
Ir1 C1 2.038(2)
Ir1 C29 2.042(2)
Ir1 C37 2.078(2)
Ir1 C23 2.079(2)
Ir1 C9 2.081(2)
N1 C1 1.362(3)
N1 C2 1.393(3)
N1 C14 1.450(3)
N2 C1 1.379(3)
N2 C7 1.402(3)
N2 C8 1.428(3)
N3 C15 1.366(3)
N3 C16 1.391(3)
N3 C28 1.453(3)
N4 C15 1.387(3)
N4 C21 1.399(3)
N4 C22 1.426(3)
N5 C29 1.360(3)
N5 C30 1.391(3)
N5 C42 1.455(3)
N6 C29 1.382(3)
N6 C35 1.398(3)
N6 C36 1.427(3)
C2 C3 1.397(3)
C2 C7 1.398(4)
C3 C4 1.381(4)
C4 C5 1.394(4)
C5 C6 1.392(4)
C6 C7 1.392(4)
C8 C13 1.389(3)
C8 C9 1.408(3)
C9 C10 1.400(3)
C10 C11 1.394(3)
C11 C12 1.385(4)
C12 C13 1.391(4)
C16 C17 1.387(3)
C16 C21 1.399(3)
C17 C18 1.393(4)
C18 C19 1.393(4)
C19 C20 1.388(4)
C20 C21 1.395(3)
C22 C27 1.392(3)
C22 C23 1.409(3)
C23 C24 1.399(3)
C24 C25 1.396(3)
C25 C26 1.387(4)
C26 C27 1.390(3)
C30 C31 1.390(3)
C30 C35 1.398(3)
C31 C32 1.391(4)
C32 C33 1.395(4)
C33 C34 1.389(3)
C34 C35 1.396(3)
C36 C41 1.388(3)
C36 C37 1.407(3)
C37 C38 1.407(3)
C38 C39 1.390(3)
C39 C40 1.387(4)
C40 C41 1.388(4)
O81 C85 1.412(4)
O81 C82 1.432(4)
C82 C83 1.517(4)
C83 C84 1.538(4)
C84 C85 1.527(4)
O91 C92 1.420(4)
O91 C95 1.427(4)
C92 C93 1.515(4)
C93 C94 1.539(4)
C94 C95 1.494(5)

loop_
_geom_hbond_atom_site_label_D
_geom_hbond_atom_site_label_H
_geom_hbond_atom_site_label_A
_geom_hbond_distance_DH
_geom_hbond_distance_HA
_geom_hbond_distance_DA
_geom_hbond_angle_DHA
_geom_hbond_site_symmetry_A
C6 H6 O81 0.95 2.43 3.273(4) 148.2 .
C18 H18 O91 0.95 2.58 3.386(4) 142.7 .
C34 H34 O91 0.95 2.63 3.472(3) 148.4 2_756
